data_7711612
loop_
_publ_author_name
'Cheng, Yang'
'Yang, Qingqing'
'He, Jiang'
'Zou, Wenjie'
'Liao, Keyu'
'Chang, Xiaoyong'
'Zou, Chao'
'Lu, Wei'

_publ_section_title
;
 The energy gap law for NIR-phosphorescent Cr(III) complexes.
;
_journal_issue 9
_journal_name_full 'Dalton transactions (Cambridge, England : 2003)'
_journal_page_first 2561
_journal_page_last 2565
_journal_paper_doi 10.1039/d2dt02872g
_journal_volume 52
_journal_year 2023
_chemical_formula_moiety 'C40 H32 Cr N10 O4, F6 P'
_chemical_formula_sum 'C40 H32 Cr F6 N10 O4 P'
_chemical_formula_weight 913.72
_space_group_crystal_system triclinic
_space_group_IT_number 1
_space_group_name_Hall 'P 1'
_space_group_name_H-M_alt 'P 1'
_atom_sites_solution_hydrogens geom
_atom_sites_solution_primary dual
_audit_creation_date 2020-10-22
_audit_creation_method
;
Olex2 1.3
(compiled 2020.07.31 svn.rc2a77460 for OlexSys, GUI svn.r6145)
;
_audit_update_record
;
2022-07-19 deposited with the CCDC.	2022-10-26 downloaded from the CCDC.
;
_cell_angle_alpha 112.540(4)
_cell_angle_beta 110.284(4)
_cell_angle_gamma 96.764(4)
_cell_formula_units_Z 1
_cell_length_a 8.9680(9)
_cell_length_b 11.1217(11)
_cell_length_c 11.4442(11)
_cell_measurement_reflns_used 9953
_cell_measurement_temperature 100
_cell_measurement_theta_max 68.38
_cell_measurement_theta_min 4.50
_cell_volume 946.57(17)
_computing_cell_refinement 'SAINT V8.40A (Bruker, 2019)'
_computing_data_reduction 'SAINT V8.40A (Bruker, 2019)'
_computing_molecular_graphics 'Olex2 1.3 (Dolomanov et al., 2009)'
_computing_publication_material 'Olex2 1.3 (Dolomanov et al., 2009)'
_computing_structure_refinement 'SHELXL 2018/3 (Sheldrick, 2015)'
_computing_structure_solution 'SHELXT  (Sheldrick, 2015)'
_diffrn_ambient_temperature 100
_diffrn_detector 'Bruker PHOTON 100 area detector'
_diffrn_detector_area_resol_mean 7.9
_diffrn_detector_type 'CMOS area detector'
_diffrn_measured_fraction_theta_full 0.998
_diffrn_measured_fraction_theta_max 0.997
_diffrn_measurement_device 'three-circle diffractometer'
_diffrn_measurement_device_type 'Bruker D8 VENTURE'
_diffrn_measurement_method '\w and \f scans'
_diffrn_radiation_monochromator 'mirror optics'
_diffrn_radiation_probe x-ray
_diffrn_radiation_type CuK\a
_diffrn_radiation_wavelength 1.54178
_diffrn_reflns_av_R_equivalents 0.0568
_diffrn_reflns_av_unetI/netI 0.0569
_diffrn_reflns_Laue_measured_fraction_full 0.998
_diffrn_reflns_Laue_measured_fraction_max 0.997
_diffrn_reflns_limit_h_max 10
_diffrn_reflns_limit_h_min -10
_diffrn_reflns_limit_k_max 13
_diffrn_reflns_limit_k_min -12
_diffrn_reflns_limit_l_max 13
_diffrn_reflns_limit_l_min -13
_diffrn_reflns_number 23582
_diffrn_reflns_point_group_measured_fraction_full 0.965
_diffrn_reflns_point_group_measured_fraction_max 0.962
_diffrn_reflns_theta_full 67.679
_diffrn_reflns_theta_max 68.387
_diffrn_reflns_theta_min 4.497
_diffrn_source 'microfocus sealed X-ray tube'
_diffrn_source_current 1.1
_diffrn_source_power 0.055
_diffrn_source_type 'Incoatec I\ms'
_diffrn_source_voltage 50.0
_diffrn_standards_number 0
_exptl_absorpt_coefficient_mu 3.669
_exptl_absorpt_correction_T_max 0.7530
_exptl_absorpt_correction_T_min 0.4601
_exptl_absorpt_correction_type multi-scan
_exptl_absorpt_process_details
;
SADABS-2016/2 (Bruker,2016/2) was used for absorption correction.
wR2(int) was 0.1266 before and 0.0824 after correction.
The Ratio of minimum to maximum transmission is 0.6110.
The \l/2 correction factor is Not present.
;
_exptl_crystal_colour red
_exptl_crystal_colour_primary red
_exptl_crystal_density_diffrn 1.603
_exptl_crystal_description plate
_exptl_crystal_F_000 467
_exptl_crystal_size_max 0.45
_exptl_crystal_size_mid 0.32
_exptl_crystal_size_min 0.06
_refine_diff_density_max 0.792
_refine_diff_density_min -0.898
_refine_diff_density_rms 0.109
_refine_ls_abs_structure_details
;
 Refined as an inversion twin.
;
_refine_ls_abs_structure_Flack 0.323(8)
_refine_ls_extinction_method none
_refine_ls_goodness_of_fit_ref 1.036
_refine_ls_hydrogen_treatment constr
_refine_ls_matrix_type full
_refine_ls_number_parameters 564
_refine_ls_number_reflns 6697
_refine_ls_number_restraints 3
_refine_ls_restrained_S_all 1.036
_refine_ls_R_factor_all 0.0713
_refine_ls_R_factor_gt 0.0709
_refine_ls_shift/su_max 0.000
_refine_ls_shift/su_mean 0.000
_refine_ls_structure_factor_coef Fsqd
_refine_ls_weighting_details 'w=1/[\s^2^(Fo^2^)+(0.1848P)^2^] where P=(Fo^2^+2Fc^2^)/3'
_refine_ls_weighting_scheme calc
_refine_ls_wR_factor_gt 0.1969
_refine_ls_wR_factor_ref 0.1981
_reflns_Friedel_coverage 0.931
_reflns_Friedel_fraction_full 0.932
_reflns_Friedel_fraction_max 0.928
_reflns_number_gt 6600
_reflns_number_total 6697
_reflns_threshold_expression 'I > 2\s(I)'
_cod_data_source_file d2dt02872g2.cif
_cod_data_source_block cxy3077_0m
_cod_depositor_comments 'Adding full bibliography for 7711611--7711615.cif.'
_cod_database_code 7711612
_shelx_shelxl_version_number 2018/3
_shelx_space_group_comment
;
The symmetry employed for this shelxl refinement is uniquely defined
by the following loop, which should always be used as a source of
symmetry information in preference to the above space-group names.
They are only intended as comments.
;
_olex2_refinement_description
;
1. Twinned data refinement
 Scales: 0.677(8)
 0.323(8)
2. Fixed Uiso
 At 1.2 times of:
  All C(H) groups
 At 1.5 times of:
  All C(H,H,H) groups
3.a Aromatic/amide H refined with riding coordinates:
 C12(H12), C13(H13), C36(H36), C32(H32), C19(H19), C3(H3), C27(H27), C4(H4),
 C39(H39), C37(H37), C18(H18), C23(H23), C7(H7), C20(H20), C33(H33), C24(H24),
 C40(H40), C16(H16), C38(H38), C17(H17)
3.b Idealised Me refined as rotating group:
 C35(H35A,H35B,H35C), C6(H6A,H6B,H6C), C15(H15A,H15B,H15C), C26(H26A,H26B,H26C)
;
_olex2_submission_special_instructions 'No special instructions were received'

loop_
_space_group_symop_operation_xyz
'x, y, z'

loop_
_atom_site_label
_atom_site_type_symbol
_atom_site_fract_x
_atom_site_fract_y
_atom_site_fract_z
_atom_site_U_iso_or_equiv
_atom_site_adp_type
_atom_site_occupancy
_atom_site_site_symmetry_order
_atom_site_calc_flag
_atom_site_refinement_flags_posn
_atom_site_refinement_flags_adp
_atom_site_refinement_flags_occupancy
_atom_site_disorder_assembly
_atom_site_disorder_group
Cr1 Cr 0.56338(11) 0.48293(9) 0.52938(9) 0.0152(3) Uani 1 1 d . . . . .
O2 O 0.0010(7) 0.2306(5) 0.6294(5) 0.0231(10) Uani 1 1 d . . . . .
O1 O 1.0795(7) 0.8251(5) 0.4628(5) 0.0245(11) Uani 1 1 d . . . . .
O3 O 0.2608(7) 0.4902(6) -0.0437(5) 0.0256(11) Uani 1 1 d . . . . .
O4 O 0.7988(7) 0.4021(5) 1.0596(5) 0.0250(11) Uani 1 1 d . . . . .
N8 N 0.4378(7) 0.4937(6) 0.3449(6) 0.0176(11) Uani 1 1 d . . . . .
N2 N 0.7829(7) 0.3779(6) 0.3434(6) 0.0184(11) Uani 1 1 d . . . . .
N4 N 0.4294(7) 0.1603(6) 0.4759(6) 0.0193(11) Uani 1 1 d . . . . .
N9 N 0.5741(8) 0.6652(6) 0.8520(6) 0.0202(12) Uani 1 1 d . . . . .
N3 N 0.7815(7) 0.5735(6) 0.5336(6) 0.0173(11) Uani 1 1 d . . . . .
N10 N 0.6846(8) 0.4958(6) 0.7286(6) 0.0190(12) Uani 1 1 d . . . . .
N1 N 0.5994(7) 0.3082(6) 0.4319(6) 0.0164(12) Uani 1 1 d . . . . .
N7 N 0.4651(8) 0.7359(6) 0.4508(6) 0.0199(12) Uani 1 1 d . . . . .
N5 N 0.3526(7) 0.3702(6) 0.5167(6) 0.0183(11) Uani 1 1 d . . . . .
N6 N 0.5294(8) 0.6614(6) 0.6290(6) 0.0182(12) Uani 1 1 d . . . . .
C12 C 0.2384(9) 0.4341(7) 0.5406(7) 0.0205(14) Uani 1 1 d . . . . .
H12 H 0.239974 0.515639 0.531648 0.025 Uiso 1 1 calc R U . . .
C5 C 0.9896(9) 0.7366(8) 0.4836(8) 0.0210(14) Uani 1 1 d . . . . .
C1 C 0.6992(9) 0.2892(7) 0.3632(7) 0.0184(13) Uani 1 1 d . . . . .
C21 C 0.4988(9) 0.7520(7) 0.5764(7) 0.0177(13) Uani 1 1 d . . . . .
C13 C 0.1211(9) 0.3882(7) 0.5767(7) 0.0221(14) Uani 1 1 d . . . . .
H13 H 0.045566 0.438039 0.593790 0.026 Uiso 1 1 calc R U . . .
C34 C 0.7708(9) 0.4309(7) 0.9516(7) 0.0223(14) Uani 1 1 d . . . . .
C10 C 0.5366(9) 0.1871(7) 0.4308(7) 0.0175(13) Uani 1 1 d . . . . .
C14 C 0.1138(9) 0.2677(7) 0.5881(7) 0.0191(13) Uani 1 1 d . . . . .
C36 C 0.6801(10) 0.5240(8) 0.9459(7) 0.0227(15) Uani 1 1 d . . . . .
H36 H 0.643476 0.563647 1.016609 0.027 Uiso 1 1 calc R U . . .
C31 C 0.6436(9) 0.5587(7) 0.8371(7) 0.0191(14) Uani 1 1 d . . . . .
C32 C 0.7812(9) 0.4135(7) 0.7421(7) 0.0200(13) Uani 1 1 d . . . . .
H32 H 0.819839 0.376657 0.672220 0.024 Uiso 1 1 calc R U . . .
C28 C 0.4952(9) 0.8769(7) 0.6849(7) 0.0177(13) Uani 1 1 d . . . . .
C2 C 0.8198(8) 0.5179(7) 0.4234(7) 0.0184(13) Uani 1 1 d . . . . .
C19 C 0.7843(9) -0.0539(8) 0.2287(8) 0.0223(14) Uani 1 1 d . . . . .
H19 H 0.841009 -0.104572 0.180630 0.027 Uiso 1 1 calc R U . . .
C3 C 0.8652(9) 0.7062(8) 0.6275(7) 0.0198(13) Uani 1 1 d . . . . .
H3 H 0.848040 0.743934 0.710000 0.024 Uiso 1 1 calc R U . . .
C27 C 0.3709(9) 0.6160(7) 0.2092(7) 0.0187(13) Uani 1 1 d . . . . .
H27 H 0.366817 0.700180 0.207085 0.022 Uiso 1 1 calc R U . . .
C4 C 0.9729(9) 0.7881(8) 0.6093(8) 0.0221(14) Uani 1 1 d . . . . .
H4 H 1.034826 0.877884 0.680615 0.027 Uiso 1 1 calc R U . . .
C39 C 0.4719(10) 1.0942(7) 0.8070(8) 0.0226(15) Uani 1 1 d . . . . .
H39 H 0.463162 1.180727 0.813838 0.027 Uiso 1 1 calc R U . . .
C37 C 0.4997(9) 0.9430(7) 0.9143(7) 0.0224(15) Uani 1 1 d . . . . .
H37 H 0.506083 0.923896 0.989723 0.027 Uiso 1 1 calc R U . . .
C8 C 0.7060(8) 0.1477(7) 0.3162(7) 0.0173(13) Uani 1 1 d . . . . .
C18 C 0.6914(10) -0.1139(8) 0.2781(8) 0.0234(14) Uani 1 1 d . . . . .
H18 H 0.688826 -0.203820 0.265331 0.028 Uiso 1 1 calc R U . . .
C35 C 0.8928(11) 0.3067(8) 1.0691(8) 0.0281(16) Uani 1 1 d . . . . .
H35A H 0.835818 0.219661 0.984267 0.042 Uiso 1 1 calc R U . . .
H35B H 0.902737 0.293225 1.150908 0.042 Uiso 1 1 calc R U . . .
H35C H 1.003843 0.342625 1.078572 0.042 Uiso 1 1 calc R U . . .
C6 C 1.0895(10) 0.7769(8) 0.3302(8) 0.0245(15) Uani 1 1 d . . . . .
H6A H 0.977289 0.741299 0.254231 0.037 Uiso 1 1 calc R U . . .
H6B H 1.143946 0.704521 0.319256 0.037 Uiso 1 1 calc R U . . .
H6C H 1.153911 0.852170 0.326974 0.037 Uiso 1 1 calc R U . . .
C23 C 0.3802(8) 0.3783(7) 0.2223(7) 0.0183(13) Uani 1 1 d . . . . .
H23 H 0.380607 0.294590 0.226305 0.022 Uiso 1 1 calc R U . . .
C7 C 0.9172(9) 0.5991(8) 0.3927(7) 0.0215(14) Uani 1 1 d . . . . .
H7 H 0.933470 0.559959 0.309906 0.026 Uiso 1 1 calc R U . . .
C15 C -0.0054(10) 0.1086(8) 0.6459(8) 0.0257(15) Uani 1 1 d . . . . .
H15A H -0.036490 0.030483 0.555226 0.039 Uiso 1 1 calc R U . . .
H15B H -0.088027 0.095868 0.681293 0.039 Uiso 1 1 calc R U . . .
H15C H 0.103859 0.116241 0.712379 0.039 Uiso 1 1 calc R U . . .
C20 C 0.7955(9) 0.0797(7) 0.2487(7) 0.0203(14) Uani 1 1 d . . . . .
H20 H 0.861111 0.122092 0.217618 0.024 Uiso 1 1 calc R U . . .
C33 C 0.8276(9) 0.3791(8) 0.8499(7) 0.0219(14) Uani 1 1 d . . . . .
H33 H 0.896995 0.321243 0.854466 0.026 Uiso 1 1 calc R U . . .
C25 C 0.3189(9) 0.4977(8) 0.0846(7) 0.0205(14) Uani 1 1 d . . . . .
C26 C 0.2446(11) 0.6151(8) -0.0518(8) 0.0294(17) Uani 1 1 d . . . . .
H26A H 0.202923 0.597946 -0.149704 0.044 Uiso 1 1 calc R U . . .
H26B H 0.353275 0.683779 0.002696 0.044 Uiso 1 1 calc R U . . .
H26C H 0.166607 0.648071 -0.013921 0.044 Uiso 1 1 calc R U . . .
C24 C 0.3212(9) 0.3750(7) 0.0929(7) 0.0230(14) Uani 1 1 d . . . . .
H24 H 0.282652 0.291239 0.010397 0.028 Uiso 1 1 calc R U . . .
C30 C 0.5406(9) 0.7154(7) 0.7632(7) 0.0187(13) Uani 1 1 d . . . . .
C22 C 0.4287(9) 0.6118(7) 0.3368(7) 0.0194(13) Uani 1 1 d . . . . .
C40 C 0.4757(10) 0.9992(8) 0.6863(8) 0.0228(14) Uani 1 1 d . . . . .
H40 H 0.465531 1.017325 0.609685 0.027 Uiso 1 1 calc R U . . .
C11 C 0.3386(9) 0.2457(7) 0.5166(7) 0.0185(13) Uani 1 1 d . . . . .
C9 C 0.6114(9) 0.0870(8) 0.3650(7) 0.0199(14) Uani 1 1 d . . . . .
C16 C 0.2219(9) 0.1948(7) 0.5537(7) 0.0191(13) Uani 1 1 d . . . . .
H16 H 0.215769 0.109761 0.555627 0.023 Uiso 1 1 calc R U . . .
C38 C 0.4804(10) 1.0673(7) 0.9168(8) 0.0234(15) Uani 1 1 d . . . . .
H38 H 0.473032 1.133909 0.995280 0.028 Uiso 1 1 calc R U . . .
C17 C 0.6016(9) -0.0449(7) 0.3460(7) 0.0200(14) Uani 1 1 d . . . . .
H17 H 0.536637 -0.086853 0.377791 0.024 Uiso 1 1 calc R U . . .
C29 C 0.5089(9) 0.8496(7) 0.7971(8) 0.0216(14) Uani 1 1 d . . . . .
P1 P 0.1098(2) 0.98272(19) 0.03709(18) 0.0225(4) Uani 1 1 d . . . . .
F1 F 0.1357(6) 0.8547(5) -0.0720(5) 0.0311(10) Uani 1 1 d . . . . .
F2 F 0.3067(6) 1.0531(5) 0.1148(5) 0.0296(10) Uani 1 1 d . . . . .
F3 F 0.0941(7) 1.0538(5) -0.0635(5) 0.0344(11) Uani 1 1 d . . . . .
F4 F 0.0860(7) 1.1129(6) 0.1464(6) 0.0396(12) Uani 1 1 d . . . . .
F5 F 0.1257(8) 0.9122(6) 0.1370(5) 0.0411(13) Uani 1 1 d . . . . .
F6 F -0.0880(6) 0.9145(6) -0.0422(6) 0.0444(13) Uani 1 1 d . . . . .

loop_
_atom_site_aniso_label
_atom_site_aniso_U_11
_atom_site_aniso_U_22
_atom_site_aniso_U_33
_atom_site_aniso_U_23
_atom_site_aniso_U_13
_atom_site_aniso_U_12
Cr1 0.0200(5) 0.0128(5) 0.0151(5) 0.0071(4) 0.0088(4) 0.0057(4)
O2 0.027(3) 0.019(2) 0.028(3) 0.011(2) 0.015(2) 0.007(2)
O1 0.029(3) 0.023(3) 0.026(3) 0.012(2) 0.016(2) 0.005(2)
O3 0.037(3) 0.023(3) 0.016(2) 0.009(2) 0.010(2) 0.011(2)
O4 0.035(3) 0.028(3) 0.024(2) 0.017(2) 0.017(2) 0.018(2)
N8 0.019(3) 0.018(3) 0.017(3) 0.009(2) 0.006(2) 0.005(2)
N2 0.022(3) 0.019(3) 0.018(3) 0.010(2) 0.010(2) 0.009(2)
N4 0.022(3) 0.020(3) 0.019(3) 0.010(2) 0.010(2) 0.006(2)
N9 0.022(3) 0.020(3) 0.022(3) 0.011(2) 0.011(2) 0.008(2)
N3 0.018(3) 0.018(3) 0.018(3) 0.009(2) 0.008(2) 0.009(2)
N10 0.025(3) 0.016(3) 0.019(3) 0.011(2) 0.008(2) 0.007(2)
N1 0.019(3) 0.014(3) 0.018(3) 0.008(2) 0.008(2) 0.005(2)
N7 0.027(3) 0.016(3) 0.018(3) 0.010(2) 0.009(2) 0.006(2)
N5 0.020(3) 0.019(3) 0.019(3) 0.009(2) 0.011(2) 0.006(2)
N6 0.025(3) 0.013(3) 0.017(3) 0.008(2) 0.009(2) 0.009(2)
C12 0.028(4) 0.014(3) 0.019(3) 0.007(3) 0.010(3) 0.007(3)
C5 0.024(3) 0.019(3) 0.024(3) 0.013(3) 0.010(3) 0.009(3)
C1 0.023(3) 0.016(3) 0.013(3) 0.004(3) 0.006(3) 0.005(3)
C21 0.020(3) 0.015(3) 0.018(3) 0.006(3) 0.010(3) 0.006(3)
C13 0.021(3) 0.020(3) 0.022(3) 0.007(3) 0.008(3) 0.008(3)
C34 0.027(4) 0.021(3) 0.019(3) 0.010(3) 0.009(3) 0.007(3)
C10 0.024(3) 0.012(3) 0.016(3) 0.005(2) 0.008(3) 0.005(3)
C14 0.020(3) 0.020(3) 0.014(3) 0.006(3) 0.007(3) 0.004(3)
C36 0.032(4) 0.020(3) 0.021(3) 0.009(3) 0.016(3) 0.009(3)
C31 0.019(3) 0.020(3) 0.018(3) 0.009(3) 0.008(3) 0.004(3)
C32 0.022(3) 0.018(3) 0.018(3) 0.004(3) 0.011(3) 0.004(3)
C28 0.019(3) 0.015(3) 0.022(3) 0.009(3) 0.011(3) 0.007(3)
C2 0.021(3) 0.019(3) 0.018(3) 0.010(3) 0.009(3) 0.009(3)
C19 0.026(4) 0.020(3) 0.023(3) 0.009(3) 0.011(3) 0.011(3)
C3 0.017(3) 0.022(3) 0.021(3) 0.009(3) 0.009(3) 0.006(3)
C27 0.022(3) 0.015(3) 0.016(3) 0.005(3) 0.006(3) 0.005(3)
C4 0.023(3) 0.020(3) 0.023(3) 0.010(3) 0.011(3) 0.005(3)
C39 0.028(4) 0.014(3) 0.025(4) 0.008(3) 0.010(3) 0.009(3)
C37 0.024(3) 0.021(4) 0.022(3) 0.010(3) 0.010(3) 0.008(3)
C8 0.017(3) 0.018(3) 0.015(3) 0.007(3) 0.005(3) 0.006(3)
C18 0.032(4) 0.016(3) 0.026(4) 0.010(3) 0.015(3) 0.012(3)
C35 0.040(4) 0.028(4) 0.026(4) 0.017(3) 0.017(3) 0.019(3)
C6 0.028(4) 0.026(4) 0.026(4) 0.014(3) 0.017(3) 0.008(3)
C23 0.018(3) 0.014(3) 0.020(3) 0.004(3) 0.009(3) 0.004(2)
C7 0.025(3) 0.021(4) 0.019(3) 0.009(3) 0.010(3) 0.005(3)
C15 0.025(3) 0.027(4) 0.029(4) 0.013(3) 0.016(3) 0.008(3)
C20 0.022(3) 0.018(3) 0.020(3) 0.008(3) 0.009(3) 0.007(3)
C33 0.022(3) 0.022(4) 0.021(3) 0.009(3) 0.008(3) 0.009(3)
C25 0.022(3) 0.024(4) 0.016(3) 0.008(3) 0.010(3) 0.007(3)
C26 0.045(5) 0.025(4) 0.019(3) 0.014(3) 0.011(3) 0.011(3)
C24 0.024(4) 0.019(3) 0.017(3) 0.004(3) 0.005(3) 0.005(3)
C30 0.022(3) 0.014(3) 0.019(3) 0.008(3) 0.009(3) 0.003(3)
C22 0.023(3) 0.017(3) 0.019(3) 0.009(3) 0.010(3) 0.006(3)
C40 0.030(4) 0.020(3) 0.020(3) 0.009(3) 0.011(3) 0.006(3)
C11 0.024(3) 0.015(3) 0.015(3) 0.008(2) 0.005(3) 0.007(3)
C9 0.025(4) 0.019(3) 0.015(3) 0.007(3) 0.008(3) 0.007(3)
C16 0.021(3) 0.020(3) 0.016(3) 0.008(3) 0.008(3) 0.007(3)
C38 0.030(4) 0.016(3) 0.023(3) 0.006(3) 0.014(3) 0.009(3)
C17 0.023(3) 0.016(3) 0.023(3) 0.009(3) 0.012(3) 0.008(3)
C29 0.029(4) 0.014(3) 0.022(3) 0.008(3) 0.012(3) 0.006(3)
P1 0.0245(9) 0.0227(9) 0.0220(8) 0.0107(7) 0.0116(7) 0.0060(7)
F1 0.039(3) 0.025(2) 0.025(2) 0.0080(19) 0.0131(19) 0.010(2)
F2 0.030(2) 0.027(2) 0.028(2) 0.0095(18) 0.0133(19) 0.0074(19)
F3 0.043(3) 0.033(3) 0.033(2) 0.020(2) 0.016(2) 0.015(2)
F4 0.046(3) 0.037(3) 0.044(3) 0.013(2) 0.032(3) 0.020(2)
F5 0.058(3) 0.036(3) 0.032(2) 0.021(2) 0.018(2) 0.005(2)
F6 0.025(2) 0.053(3) 0.043(3) 0.015(3) 0.012(2) -0.002(2)

loop_
_atom_type_symbol
_atom_type_description
_atom_type_scat_dispersion_real
_atom_type_scat_dispersion_imag
_atom_type_scat_source
C C 0.0181 0.0091 'International Tables Vol C Tables 4.2.6.8 and 6.1.1.4'
H H 0.0000 0.0000 'International Tables Vol C Tables 4.2.6.8 and 6.1.1.4'
Cr Cr -0.1635 2.4439 'International Tables Vol C Tables 4.2.6.8 and 6.1.1.4'
F F 0.0727 0.0534 'International Tables Vol C Tables 4.2.6.8 and 6.1.1.4'
N N 0.0311 0.0180 'International Tables Vol C Tables 4.2.6.8 and 6.1.1.4'
O O 0.0492 0.0322 'International Tables Vol C Tables 4.2.6.8 and 6.1.1.4'
P P 0.2955 0.4335 'International Tables Vol C Tables 4.2.6.8 and 6.1.1.4'

loop_
_geom_angle_atom_site_label_1
_geom_angle_atom_site_label_2
_geom_angle_atom_site_label_3
_geom_angle
_geom_angle_site_symmetry_1
_geom_angle_site_symmetry_3
_geom_angle_publ_flag
N8 Cr1 N10 172.7(2) . . ?
N3 Cr1 N8 87.5(2) . . ?
N3 Cr1 N10 93.0(2) . . ?
N3 Cr1 N5 173.0(2) . . ?
N1 Cr1 N8 93.1(2) . . ?
N1 Cr1 N3 86.5(2) . . ?
N1 Cr1 N10 94.2(2) . . ?
N1 Cr1 N5 86.6(2) . . ?
N1 Cr1 N6 179.4(3) . . ?
N5 Cr1 N8 94.0(2) . . ?
N5 Cr1 N10 86.3(2) . . ?
N6 Cr1 N8 87.0(2) . . ?
N6 Cr1 N3 92.9(2) . . ?
N6 Cr1 N10 85.7(2) . . ?
N6 Cr1 N5 94.1(2) . . ?
C14 O2 C15 117.6(6) . . ?
C5 O1 C6 117.8(6) . . ?
C25 O3 C26 116.6(6) . . ?
C34 O4 C35 117.5(6) . . ?
C23 N8 Cr1 118.1(5) . . ?
C23 N8 C22 117.1(6) . . ?
C22 N8 Cr1 124.2(5) . . ?
C1 N2 C2 122.5(6) . . ?
C10 N4 C11 123.6(6) . . ?
C30 N9 C31 123.0(6) . . ?
C2 N3 Cr1 120.8(5) . . ?
C2 N3 C3 117.2(6) . . ?
C3 N3 Cr1 119.6(5) . . ?
C31 N10 Cr1 123.6(5) . . ?
C32 N10 Cr1 117.8(5) . . ?
C32 N10 C31 117.0(6) . . ?
C1 N1 Cr1 125.2(5) . . ?
C1 N1 C10 109.6(6) . . ?
C10 N1 Cr1 125.1(5) . . ?
C21 N7 C22 124.4(6) . . ?
C12 N5 Cr1 117.8(5) . . ?
C12 N5 C11 117.2(6) . . ?
C11 N5 Cr1 123.3(5) . . ?
C21 N6 Cr1 124.9(5) . . ?
C21 N6 C30 109.4(6) . . ?
C30 N6 Cr1 125.6(5) . . ?
N5 C12 H12 118.0 . . ?
N5 C12 C13 124.0(7) . . ?
C13 C12 H12 118.0 . . ?
O1 C5 C4 116.7(6) . . ?
O1 C5 C7 125.1(7) . . ?
C7 C5 C4 118.2(7) . . ?
N2 C1 N1 128.5(6) . . ?
N2 C1 C8 122.8(6) . . ?
N1 C1 C8 108.7(6) . . ?
N7 C21 N6 128.9(7) . . ?
N7 C21 C28 121.8(6) . . ?
N6 C21 C28 109.1(6) . . ?
C12 C13 H13 120.3 . . ?
C12 C13 C14 119.3(7) . . ?
C14 C13 H13 120.3 . . ?
O4 C34 C36 116.0(6) . . ?
O4 C34 C33 125.5(7) . . ?
C33 C34 C36 118.5(7) . . ?
N4 C10 N1 128.7(6) . . ?
N4 C10 C9 123.3(6) . . ?
N1 C10 C9 107.9(6) . . ?
O2 C14 C13 116.7(6) . . ?
O2 C14 C16 125.6(7) . . ?
C13 C14 C16 117.7(7) . . ?
C34 C36 H36 120.0 . . ?
C31 C36 C34 120.1(6) . . ?
C31 C36 H36 120.0 . . ?
N9 C31 C36 115.1(6) . . ?
N10 C31 N9 123.7(6) . . ?
N10 C31 C36 121.0(6) . . ?
N10 C32 H32 117.7 . . ?
N10 C32 C33 124.5(6) . . ?
C33 C32 H32 117.7 . . ?
C40 C28 C21 131.9(6) . . ?
C40 C28 C29 122.1(7) . . ?
C29 C28 C21 105.9(6) . . ?
N2 C2 C7 115.2(6) . . ?
N3 C2 N2 123.2(6) . . ?
N3 C2 C7 121.2(6) . . ?
C18 C19 H19 119.4 . . ?
C18 C19 C20 121.1(7) . . ?
C20 C19 H19 119.4 . . ?
N3 C3 H3 118.3 . . ?
N3 C3 C4 123.5(6) . . ?
C4 C3 H3 118.3 . . ?
C25 C27 H27 119.8 . . ?
C22 C27 H27 119.8 . . ?
C22 C27 C25 120.4(7) . . ?
C5 C4 H4 120.6 . . ?
C3 C4 C5 118.7(7) . . ?
C3 C4 H4 120.6 . . ?
C40 C39 H39 118.7 . . ?
C38 C39 H39 118.7 . . ?
C38 C39 C40 122.5(7) . . ?
C38 C37 H37 121.5 . . ?
C29 C37 H37 121.5 . . ?
C29 C37 C38 117.0(7) . . ?
C20 C8 C1 131.3(7) . . ?
C20 C8 C9 122.0(7) . . ?
C9 C8 C1 106.4(6) . . ?
C19 C18 H18 119.2 . . ?
C19 C18 C17 121.6(7) . . ?
C17 C18 H18 119.2 . . ?
O4 C35 H35A 109.5 . . ?
O4 C35 H35B 109.5 . . ?
O4 C35 H35C 109.5 . . ?
H35A C35 H35B 109.5 . . ?
H35A C35 H35C 109.5 . . ?
H35B C35 H35C 109.5 . . ?
O1 C6 H6A 109.5 . . ?
O1 C6 H6B 109.5 . . ?
O1 C6 H6C 109.5 . . ?
H6A C6 H6B 109.5 . . ?
H6A C6 H6C 109.5 . . ?
H6B C6 H6C 109.5 . . ?
N8 C23 H23 117.9 . . ?
N8 C23 C24 124.1(7) . . ?
C24 C23 H23 117.9 . . ?
C5 C7 C2 119.7(6) . . ?
C5 C7 H7 120.1 . . ?
C2 C7 H7 120.1 . . ?
O2 C15 H15A 109.5 . . ?
O2 C15 H15B 109.5 . . ?
O2 C15 H15C 109.5 . . ?
H15A C15 H15B 109.5 . . ?
H15A C15 H15C 109.5 . . ?
H15B C15 H15C 109.5 . . ?
C19 C20 H20 121.6 . . ?
C8 C20 C19 116.9(7) . . ?
C8 C20 H20 121.6 . . ?
C34 C33 H33 120.8 . . ?
C32 C33 C34 118.3(7) . . ?
C32 C33 H33 120.8 . . ?
O3 C25 C27 125.3(7) . . ?
O3 C25 C24 117.0(6) . . ?
C27 C25 C24 117.6(6) . . ?
O3 C26 H26A 109.5 . . ?
O3 C26 H26B 109.5 . . ?
O3 C26 H26C 109.5 . . ?
H26A C26 H26B 109.5 . . ?
H26A C26 H26C 109.5 . . ?
H26B C26 H26C 109.5 . . ?
C23 C24 C25 118.9(6) . . ?
C23 C24 H24 120.6 . . ?
C25 C24 H24 120.6 . . ?
N9 C30 N6 129.4(7) . . ?
N9 C30 C29 122.5(6) . . ?
N6 C30 C29 108.1(6) . . ?
N8 C22 N7 124.3(6) . . ?
N8 C22 C27 121.8(6) . . ?
N7 C22 C27 113.7(6) . . ?
C28 C40 C39 116.1(7) . . ?
C28 C40 H40 122.0 . . ?
C39 C40 H40 122.0 . . ?
N4 C11 N5 124.3(6) . . ?
N4 C11 C16 115.0(6) . . ?
N5 C11 C16 120.7(6) . . ?
C8 C9 C10 107.1(6) . . ?
C17 C9 C10 131.9(7) . . ?
C17 C9 C8 121.0(6) . . ?
C14 C16 H16 119.7 . . ?
C11 C16 C14 120.7(7) . . ?
C11 C16 H16 119.7 . . ?
C39 C38 C37 121.0(7) . . ?
C39 C38 H38 119.5 . . ?
C37 C38 H38 119.5 . . ?
C18 C17 H17 121.3 . . ?
C9 C17 C18 117.3(6) . . ?
C9 C17 H17 121.3 . . ?
C28 C29 C30 106.9(6) . . ?
C37 C29 C28 121.2(7) . . ?
C37 C29 C30 131.8(7) . . ?
F1 P1 F2 89.7(3) . . ?
F1 P1 F3 89.6(3) . . ?
F1 P1 F4 179.0(3) . . ?
F1 P1 F6 90.7(3) . . ?
F2 P1 F3 89.6(3) . . ?
F2 P1 F4 89.6(3) . . ?
F2 P1 F6 178.8(3) . . ?
F3 P1 F6 89.2(3) . . ?
F4 P1 F3 89.7(3) . . ?
F4 P1 F6 90.0(3) . . ?
F5 P1 F1 90.3(3) . . ?
F5 P1 F2 90.3(3) . . ?
F5 P1 F3 179.9(3) . . ?
F5 P1 F4 90.3(3) . . ?
F5 P1 F6 90.9(3) . . ?

loop_
_geom_bond_atom_site_label_1
_geom_bond_atom_site_label_2
_geom_bond_distance
_geom_bond_site_symmetry_2
_geom_bond_publ_flag
Cr1 N8 2.078(6) . ?
Cr1 N3 2.068(6) . ?
Cr1 N10 2.097(6) . ?
Cr1 N1 1.965(6) . ?
Cr1 N5 2.068(6) . ?
Cr1 N6 1.995(6) . ?
O2 C14 1.341(9) . ?
O2 C15 1.437(10) . ?
O1 C5 1.342(9) . ?
O1 C6 1.442(9) . ?
O3 C25 1.341(9) . ?
O3 C26 1.448(10) . ?
O4 C34 1.342(9) . ?
O4 C35 1.444(9) . ?
N8 C23 1.357(9) . ?
N8 C22 1.362(10) . ?
N2 C1 1.306(10) . ?
N2 C2 1.396(9) . ?
N4 C10 1.294(9) . ?
N4 C11 1.374(10) . ?
N9 C31 1.384(10) . ?
N9 C30 1.302(9) . ?
N3 C2 1.358(9) . ?
N3 C3 1.364(10) . ?
N10 C31 1.371(9) . ?
N10 C32 1.347(10) . ?
N1 C1 1.367(9) . ?
N1 C10 1.390(9) . ?
N7 C21 1.296(9) . ?
N7 C22 1.390(9) . ?
N5 C12 1.358(10) . ?
N5 C11 1.375(9) . ?
N6 C21 1.367(9) . ?
N6 C30 1.379(9) . ?
C12 H12 0.9500 . ?
C12 C13 1.369(11) . ?
C5 C4 1.399(10) . ?
C5 C7 1.386(10) . ?
C1 C8 1.472(10) . ?
C21 C28 1.479(10) . ?
C13 H13 0.9500 . ?
C13 C14 1.391(11) . ?
C34 C36 1.397(11) . ?
C34 C33 1.383(10) . ?
C10 C9 1.462(10) . ?
C14 C16 1.399(10) . ?
C36 H36 0.9500 . ?
C36 C31 1.385(10) . ?
C32 H32 0.9500 . ?
C32 C33 1.372(10) . ?
C28 C40 1.386(11) . ?
C28 C29 1.398(10) . ?
C2 C7 1.405(10) . ?
C19 H19 0.9500 . ?
C19 C18 1.394(11) . ?
C19 C20 1.400(11) . ?
C3 H3 0.9500 . ?
C3 C4 1.373(11) . ?
C27 H27 0.9500 . ?
C27 C25 1.392(10) . ?
C27 C22 1.391(10) . ?
C4 H4 0.9500 . ?
C39 H39 0.9500 . ?
C39 C40 1.396(11) . ?
C39 C38 1.378(11) . ?
C37 H37 0.9500 . ?
C37 C38 1.404(11) . ?
C37 C29 1.384(11) . ?
C8 C20 1.392(10) . ?
C8 C9 1.403(10) . ?
C18 H18 0.9500 . ?
C18 C17 1.401(10) . ?
C35 H35A 0.9800 . ?
C35 H35B 0.9800 . ?
C35 H35C 0.9800 . ?
C6 H6A 0.9800 . ?
C6 H6B 0.9800 . ?
C6 H6C 0.9800 . ?
C23 H23 0.9500 . ?
C23 C24 1.373(10) . ?
C7 H7 0.9500 . ?
C15 H15A 0.9800 . ?
C15 H15B 0.9800 . ?
C15 H15C 0.9800 . ?
C20 H20 0.9500 . ?
C33 H33 0.9500 . ?
C25 C24 1.406(11) . ?
C26 H26A 0.9800 . ?
C26 H26B 0.9800 . ?
C26 H26C 0.9800 . ?
C24 H24 0.9500 . ?
C30 C29 1.480(10) . ?
C40 H40 0.9500 . ?
C11 C16 1.396(10) . ?
C9 C17 1.386(11) . ?
C16 H16 0.9500 . ?
C38 H38 0.9500 . ?
C17 H17 0.9500 . ?
P1 F1 1.599(5) . ?
P1 F2 1.604(5) . ?
P1 F3 1.607(5) . ?
P1 F4 1.605(5) . ?
P1 F5 1.595(5) . ?
P1 F6 1.608(5) . ?

loop_
_geom_torsion_atom_site_label_1
_geom_torsion_atom_site_label_2
_geom_torsion_atom_site_label_3
_geom_torsion_atom_site_label_4
_geom_torsion
_geom_torsion_site_symmetry_1
_geom_torsion_site_symmetry_2
_geom_torsion_site_symmetry_3
_geom_torsion_site_symmetry_4
_geom_torsion_publ_flag
Cr1 N8 C23 C24 -168.3(6) . . . . ?
Cr1 N8 C22 N7 -16.5(10) . . . . ?
Cr1 N8 C22 C27 167.6(5) . . . . ?
Cr1 N3 C2 N2 -36.8(9) . . . . ?
Cr1 N3 C2 C7 150.8(5) . . . . ?
Cr1 N3 C3 C4 -156.5(6) . . . . ?
Cr1 N10 C31 N9 -28.2(9) . . . . ?
Cr1 N10 C31 C36 156.0(5) . . . . ?
Cr1 N10 C32 C33 -159.5(6) . . . . ?
Cr1 N1 C1 N2 -3.0(10) . . . . ?
Cr1 N1 C1 C8 174.5(4) . . . . ?
Cr1 N1 C10 N4 9.3(10) . . . . ?
Cr1 N1 C10 C9 -171.7(4) . . . . ?
Cr1 N5 C12 C13 -159.8(6) . . . . ?
Cr1 N5 C11 N4 -24.0(9) . . . . ?
Cr1 N5 C11 C16 158.8(5) . . . . ?
Cr1 N6 C21 N7 9.6(11) . . . . ?
Cr1 N6 C21 C28 -175.2(5) . . . . ?
Cr1 N6 C30 N9 -0.1(11) . . . . ?
Cr1 N6 C30 C29 179.3(5) . . . . ?
O2 C14 C16 C11 -177.7(6) . . . . ?
O1 C5 C4 C3 171.8(6) . . . . ?
O1 C5 C7 C2 -177.3(7) . . . . ?
O3 C25 C24 C23 179.8(7) . . . . ?
O4 C34 C36 C31 -179.2(7) . . . . ?
O4 C34 C33 C32 176.8(7) . . . . ?
N8 C23 C24 C25 -0.2(11) . . . . ?
N2 C1 C8 C20 1.3(12) . . . . ?
N2 C1 C8 C9 175.5(6) . . . . ?
N2 C2 C7 C5 -166.6(7) . . . . ?
N4 C10 C9 C8 173.6(6) . . . . ?
N4 C10 C9 C17 -6.1(12) . . . . ?
N4 C11 C16 C14 -175.7(6) . . . . ?
N9 C30 C29 C28 173.9(7) . . . . ?
N9 C30 C29 C37 -3.1(13) . . . . ?
N3 C2 C7 C5 6.4(10) . . . . ?
N3 C3 C4 C5 4.7(11) . . . . ?
N10 C32 C33 C34 0.6(11) . . . . ?
N1 C1 C8 C20 -176.4(7) . . . . ?
N1 C1 C8 C9 -2.2(7) . . . . ?
N1 C10 C9 C8 -5.5(7) . . . . ?
N1 C10 C9 C17 174.9(7) . . . . ?
N7 C21 C28 C40 -7.3(12) . . . . ?
N7 C21 C28 C29 170.1(7) . . . . ?
N5 C12 C13 C14 -1.1(11) . . . . ?
N5 C11 C16 C14 1.7(10) . . . . ?
N6 C21 C28 C40 177.1(7) . . . . ?
N6 C21 C28 C29 -5.6(8) . . . . ?
N6 C30 C29 C28 -5.5(8) . . . . ?
N6 C30 C29 C37 177.5(8) . . . . ?
C12 N5 C11 N4 170.8(6) . . . . ?
C12 N5 C11 C16 -6.3(9) . . . . ?
C12 C13 C14 O2 177.3(6) . . . . ?
C12 C13 C14 C16 -3.7(10) . . . . ?
C1 N2 C2 N3 4.4(10) . . . . ?
C1 N2 C2 C7 177.3(6) . . . . ?
C1 N1 C10 N4 -174.9(7) . . . . ?
C1 N1 C10 C9 4.1(7) . . . . ?
C1 C8 C20 C19 174.7(7) . . . . ?
C1 C8 C9 C10 4.6(7) . . . . ?
C1 C8 C9 C17 -175.7(6) . . . . ?
C21 N7 C22 N8 -6.0(12) . . . . ?
C21 N7 C22 C27 170.2(7) . . . . ?
C21 N6 C30 N9 -177.3(7) . . . . ?
C21 N6 C30 C29 2.0(8) . . . . ?
C21 C28 C40 C39 177.5(7) . . . . ?
C21 C28 C29 C37 -176.1(7) . . . . ?
C21 C28 C29 C30 6.5(8) . . . . ?
C13 C14 C16 C11 3.4(10) . . . . ?
C34 C36 C31 N9 -171.3(7) . . . . ?
C34 C36 C31 N10 4.7(11) . . . . ?
C10 N4 C11 N5 -1.2(10) . . . . ?
C10 N4 C11 C16 176.1(6) . . . . ?
C10 N1 C1 N2 -178.8(7) . . . . ?
C10 N1 C1 C8 -1.3(7) . . . . ?
C10 C9 C17 C18 -179.6(7) . . . . ?
C36 C34 C33 C32 -5.0(10) . . . . ?
C31 N9 C30 N6 15.9(12) . . . . ?
C31 N9 C30 C29 -163.4(7) . . . . ?
C31 N10 C32 C33 6.3(10) . . . . ?
C32 N10 C31 N9 166.8(7) . . . . ?
C32 N10 C31 C36 -8.9(10) . . . . ?
C2 N2 C1 N1 18.2(11) . . . . ?
C2 N2 C1 C8 -159.0(6) . . . . ?
C2 N3 C3 C4 6.2(10) . . . . ?
C19 C18 C17 C9 -1.3(11) . . . . ?
C3 N3 C2 N2 160.7(7) . . . . ?
C3 N3 C2 C7 -11.7(10) . . . . ?
C27 C25 C24 C23 -2.6(10) . . . . ?
C4 C5 C7 C2 4.7(11) . . . . ?
C8 C9 C17 C18 0.8(10) . . . . ?
C18 C19 C20 C8 -1.8(10) . . . . ?
C35 O4 C34 C36 -179.7(7) . . . . ?
C35 O4 C34 C33 -1.5(11) . . . . ?
C6 O1 C5 C4 -175.9(7) . . . . ?
C6 O1 C5 C7 6.0(10) . . . . ?
C23 N8 C22 N7 172.7(7) . . . . ?
C23 N8 C22 C27 -3.2(10) . . . . ?
C7 C5 C4 C3 -10.0(11) . . . . ?
C15 O2 C14 C13 -178.2(6) . . . . ?
C15 O2 C14 C16 2.8(10) . . . . ?
C20 C19 C18 C17 1.9(11) . . . . ?
C20 C8 C9 C10 179.4(6) . . . . ?
C20 C8 C9 C17 -0.8(10) . . . . ?
C33 C34 C36 C31 2.4(11) . . . . ?
C25 C27 C22 N8 0.5(11) . . . . ?
C25 C27 C22 N7 -175.8(7) . . . . ?
C26 O3 C25 C27 -2.9(11) . . . . ?
C26 O3 C25 C24 174.5(7) . . . . ?
C30 N9 C31 N10 0.2(11) . . . . ?
C30 N9 C31 C36 176.2(7) . . . . ?
C30 N6 C21 N7 -173.1(7) . . . . ?
C30 N6 C21 C28 2.1(8) . . . . ?
C22 N8 C23 C24 3.1(10) . . . . ?
C22 N7 C21 N6 10.3(12) . . . . ?
C22 N7 C21 C28 -164.4(7) . . . . ?
C22 C27 C25 O3 179.8(7) . . . . ?
C22 C27 C25 C24 2.4(10) . . . . ?
C40 C28 C29 C37 1.6(12) . . . . ?
C40 C28 C29 C30 -175.8(7) . . . . ?
C40 C39 C38 C37 2.4(12) . . . . ?
C11 N4 C10 N1 9.9(11) . . . . ?
C11 N4 C10 C9 -169.0(6) . . . . ?
C11 N5 C12 C13 6.2(10) . . . . ?
C9 C8 C20 C19 1.3(10) . . . . ?
C38 C39 C40 C28 -2.5(11) . . . . ?
C38 C37 C29 C28 -1.6(11) . . . . ?
C38 C37 C29 C30 175.0(8) . . . . ?
C29 C28 C40 C39 0.5(11) . . . . ?
C29 C37 C38 C39 -0.3(11) . . . . ?

loop_
_twin_individual_id
_twin_individual_mass_fraction_refined
1 0.677(8)
2 0.323(8)
